data_1556505
loop_
_publ_author_name
'Gietz, T.'
'Boere, R.T.'

_publ_section_title
;
 Backbone-Substituted beta-Ketoimines and Ketoiminate Clusters: Transoid
 Li2O2 Squares and D2-Symmetric Li4O4 Cubanes. Synthesis, Crystallography
 and DFT Calculations
;
_journal_name_full Inorganics
_journal_page_first 30
_journal_paper_doi 10.3390/inorganics5020030
_journal_volume 5
_journal_year 2017
_chemical_formula_moiety 'C44 H68 Li2 N2 O4'
_chemical_formula_sum 'C44 H68 Li2 N2 O4'
_chemical_formula_weight 702.88
_chemical_name_systematic
; 
 lithio 2-(2,6-diisopropylphenylamino)-3-methylpent-2-en-4-one
 dimer thf adduct 
;
_space_group_IT_number 14
_space_group_name_Hall '-P 2yn'
_space_group_name_H-M_alt 'P 1 21/n 1'
_symmetry_cell_setting monoclinic
_symmetry_Int_Tables_number 14
_symmetry_space_group_name_Hall '-P 2yn'
_symmetry_space_group_name_H-M 'P 1 21/n 1'
_atom_sites_solution_hydrogens geom
_atom_sites_solution_primary direct
_atom_sites_solution_secondary difmap
_cell_angle_alpha 90.00
_cell_angle_beta 112.886(2)
_cell_angle_gamma 90.00
_cell_formula_units_Z 4
_cell_length_a 20.843(5)
_cell_length_b 10.495(2)
_cell_length_c 21.365(5)
_cell_measurement_reflns_used 9690
_cell_measurement_temperature 173(2)
_cell_measurement_theta_max 28.18
_cell_measurement_theta_min 2.21
_cell_volume 4305.6(17)
_computing_cell_refinement 'APEX2 (Bruker, 2006)'
_computing_data_collection 'APEX2 (Bruker, 2006)'
_computing_data_reduction 'SAINT-Plus (Bruker, 2006)'
_computing_molecular_graphics 'MERCURY (Macrae <i>et al.</i>, 2006)'
_computing_publication_material 'IUCr publCIF (Westrip, 2007)'
_computing_structure_refinement SHELXTL
_computing_structure_solution 'SHELXTL (Sheldrick, 2003)'
_diffrn_ambient_temperature 173(2)
_diffrn_measured_fraction_theta_full 0.999
_diffrn_measured_fraction_theta_max 0.999
_diffrn_measurement_device_type
;
Bruker ApexII CCD area detector
;
_diffrn_measurement_method 'phi and omega scans'
_diffrn_radiation_monochromator graphite
_diffrn_radiation_probe x-ray
_diffrn_radiation_source 'fine-focus sealed tube'
_diffrn_radiation_type MoK\a
_diffrn_radiation_wavelength 0.71073
_diffrn_reflns_av_R_equivalents 0.0250
_diffrn_reflns_av_sigmaI/netI 0.0173
_diffrn_reflns_limit_h_max 26
_diffrn_reflns_limit_h_min -27
_diffrn_reflns_limit_k_max 13
_diffrn_reflns_limit_k_min -13
_diffrn_reflns_limit_l_max 27
_diffrn_reflns_limit_l_min -27
_diffrn_reflns_number 60577
_diffrn_reflns_theta_full 27.48
_diffrn_reflns_theta_max 27.48
_diffrn_reflns_theta_min 1.75
_diffrn_source_type 'Bruker D8'
_exptl_absorpt_coefficient_mu 0.067
_exptl_absorpt_correction_T_max 0.9918
_exptl_absorpt_correction_T_min 0.9266
_exptl_absorpt_correction_type multi-scan
_exptl_absorpt_process_details
; 
SADABS (Sheldrick, 2004)
;
_exptl_crystal_colour colourless
_exptl_crystal_density_diffrn 1.084
_exptl_crystal_density_method 'not measured'
_exptl_crystal_description block
_exptl_crystal_F_000 1536
_exptl_crystal_size_max 0.46
_exptl_crystal_size_mid 0.19
_exptl_crystal_size_min 0.17
_refine_diff_density_max 0.316
_refine_diff_density_min -0.206
_refine_diff_density_rms 0.035
_refine_ls_extinction_method none
_refine_ls_goodness_of_fit_ref 1.030
_refine_ls_hydrogen_treatment constr
_refine_ls_matrix_type full
_refine_ls_number_parameters 483
_refine_ls_number_reflns 9865
_refine_ls_number_restraints 0
_refine_ls_restrained_S_all 1.030
_refine_ls_R_factor_all 0.0589
_refine_ls_R_factor_gt 0.0453
_refine_ls_shift/su_max 0.001
_refine_ls_shift/su_mean 0.000
_refine_ls_structure_factor_coef Fsqd
_refine_ls_weighting_details 'calc w=1/[\s^2^(Fo^2^)+(0.0599P)^2^+1.3274P] where P=(Fo^2^+2Fc^2^)/3'
_refine_ls_weighting_scheme calc
_refine_ls_wR_factor_gt 0.1184
_refine_ls_wR_factor_ref 0.1285
_reflns_number_gt 7855
_reflns_number_total 9865
_reflns_threshold_expression >2sigma(I)
_cod_data_source_file Inorganics-2017-5-30.cif
_cod_data_source_block Complex_2c
_cod_depositor_comments
;
The following automatic conversions were performed:

data item '_symmetry_cell_setting' value 'Monoclinic' was changed to
'monoclinic' in accordance with the built-in table derived from the
CIF Core dictionary named 'cif_core.dic' version 2.4.5 last updated
on 2014-11-21.

Automatic conversion script
Id: cif_fix_values 6909 2019-04-08 15:41:33Z antanas 
;
_cod_original_cell_volume 4305.7(17)
_cod_original_sg_symbol_Hall -P2yn
_cod_original_sg_symbol_H-M P2(1)/n
_cod_database_code 1556505

loop_
_symmetry_equiv_pos_as_xyz
'x, y, z'
'-x+1/2, y+1/2, -z+1/2'
'-x, -y, -z'
'x-1/2, -y-1/2, z-1/2'

loop_
_atom_site_label
_atom_site_type_symbol
_atom_site_fract_x
_atom_site_fract_y
_atom_site_fract_z
_atom_site_U_iso_or_equiv
_atom_site_adp_type
_atom_site_occupancy
_atom_site_symmetry_multiplicity
_atom_site_calc_flag
_atom_site_refinement_flags
_atom_site_disorder_assembly
_atom_site_disorder_group
O1 O -0.03218(4) 0.39436(8) 0.01185(4) 0.02934(19) Uani 1 1 d . . .
O2 O 0.03985(6) 0.57413(9) 0.13492(5) 0.0429(2) Uani 1 1 d . . .
O3 O 0.49271(5) 0.11175(8) 1.02708(4) 0.0323(2) Uani 1 1 d . . .
O4 O 0.41140(5) -0.11012(9) 1.05923(5) 0.0395(2) Uani 1 1 d . . .
N1 N 0.10399(5) 0.32057(9) 0.09496(5) 0.0251(2) Uani 1 1 d . . .
N2 N 0.42734(5) 0.19364(10) 0.89196(5) 0.0266(2) Uani 1 1 d . . .
C1 C -0.12500(7) 0.25069(15) -0.00791(8) 0.0438(3) Uani 1 1 d . . .
H1A H -0.1454 0.2507 0.0264 0.053 Uiso 1 1 calc R . .
H1B H -0.1307 0.1663 -0.0290 0.053 Uiso 1 1 calc R . .
H1C H -0.1485 0.3146 -0.0428 0.053 Uiso 1 1 calc R . .
C2 C -0.04789(6) 0.28257(11) 0.02576(6) 0.0271(2) Uani 1 1 d . . .
C3 C -0.00104(6) 0.19355(11) 0.06668(6) 0.0273(2) Uani 1 1 d . . .
C4 C -0.02867(7) 0.06561(13) 0.07916(8) 0.0388(3) Uani 1 1 d . . .
H4A H -0.0781 0.0740 0.0712 0.047 Uiso 1 1 calc R . .
H4B H -0.0024 0.0389 0.1262 0.047 Uiso 1 1 calc R . .
H4C H -0.0233 0.0017 0.0481 0.047 Uiso 1 1 calc R . .
C5 C 0.07385(6) 0.21142(11) 0.09503(6) 0.0266(2) Uani 1 1 d . . .
C6 C 0.11719(7) 0.09388(13) 0.12548(8) 0.0396(3) Uani 1 1 d . . .
H6A H 0.1657 0.1094 0.1317 0.048 Uiso 1 1 calc R . .
H6B H 0.0989 0.0213 0.0949 0.048 Uiso 1 1 calc R . .
H6C H 0.1151 0.0751 0.1696 0.048 Uiso 1 1 calc R . .
C7 C 0.17842(6) 0.33113(11) 0.12209(6) 0.0281(2) Uani 1 1 d . . .
C8 C 0.21673(6) 0.34528(13) 0.19238(7) 0.0332(3) Uani 1 1 d . . .
C9 C 0.28851(7) 0.36589(15) 0.21520(8) 0.0440(3) Uani 1 1 d . . .
H9 H 0.3149 0.3765 0.2625 0.053 Uiso 1 1 calc R . .
C10 C 0.32183(7) 0.37121(17) 0.17095(9) 0.0515(4) Uani 1 1 d . . .
H10 H 0.3707 0.3851 0.1876 0.062 Uiso 1 1 calc R . .
C11 C 0.28401(7) 0.35623(16) 0.10236(8) 0.0475(4) Uani 1 1 d . . .
H11 H 0.3073 0.3591 0.0720 0.057 Uiso 1 1 calc R . .
C12 C 0.21219(7) 0.33688(13) 0.07654(7) 0.0342(3) Uani 1 1 d . . .
C13 C 0.18336(7) 0.33987(15) 0.24402(7) 0.0394(3) Uani 1 1 d . . .
H13 H 0.1339 0.3122 0.2197 0.047 Uiso 1 1 calc R . .
C14 C 0.18255(9) 0.47108(18) 0.27426(9) 0.0551(4) Uani 1 1 d . . .
H14A H 0.2304 0.4985 0.3008 0.066 Uiso 1 1 calc R . .
H14B H 0.1566 0.4669 0.3039 0.066 Uiso 1 1 calc R . .
H14C H 0.1600 0.5322 0.2376 0.066 Uiso 1 1 calc R . .
C15 C 0.21935(9) 0.24223(19) 0.30010(8) 0.0569(4) Uani 1 1 d . . .
H15A H 0.2180 0.1581 0.2797 0.068 Uiso 1 1 calc R . .
H15B H 0.1952 0.2385 0.3313 0.068 Uiso 1 1 calc R . .
H15C H 0.2679 0.2676 0.3252 0.068 Uiso 1 1 calc R . .
C16 C 0.17231(7) 0.31654(14) 0.00095(7) 0.0390(3) Uani 1 1 d . . .
H16 H 0.1224 0.3383 -0.0097 0.047 Uiso 1 1 calc R . .
C17 C 0.17511(13) 0.17824(18) -0.01725(10) 0.0733(6) Uani 1 1 d . . .
H17A H 0.1489 0.1666 -0.0661 0.088 Uiso 1 1 calc R . .
H17B H 0.1545 0.1254 0.0079 0.088 Uiso 1 1 calc R . .
H17C H 0.2237 0.1529 -0.0054 0.088 Uiso 1 1 calc R . .
C18 C 0.19715(13) 0.4000(2) -0.04256(9) 0.0715(6) Uani 1 1 d . . .
H18A H 0.2440 0.3736 -0.0374 0.086 Uiso 1 1 calc R . .
H18B H 0.1982 0.4890 -0.0283 0.086 Uiso 1 1 calc R . .
H18C H 0.1653 0.3917 -0.0903 0.086 Uiso 1 1 calc R . .
C19 C -0.00161(9) 0.50898(17) 0.16507(8) 0.0513(4) Uani 1 1 d . . .
H19A H 0.0204 0.4273 0.1855 0.062 Uiso 1 1 calc R . .
H19B H -0.0488 0.4913 0.1306 0.062 Uiso 1 1 calc R . .
C20 C -0.00534(12) 0.5976(3) 0.21867(10) 0.0801(7) Uani 1 1 d . . .
H20A H 0.0348 0.5851 0.2624 0.096 Uiso 1 1 calc R . .
H20B H -0.0491 0.5855 0.2258 0.096 Uiso 1 1 calc R . .
C21 C -0.00303(14) 0.7276(3) 0.18896(14) 0.0975(9) Uani 1 1 d . . .
H21A H -0.0507 0.7613 0.1649 0.117 Uiso 1 1 calc R . .
H21B H 0.0236 0.7883 0.2252 0.117 Uiso 1 1 calc R . .
C22 C 0.03212(11) 0.70817(16) 0.14060(11) 0.0664(5) Uani 1 1 d . . .
H22A H 0.0036 0.7449 0.0957 0.080 Uiso 1 1 calc R . .
H22B H 0.0782 0.7503 0.1579 0.080 Uiso 1 1 calc R . .
C23 C 0.49193(9) 0.24405(15) 1.11590(7) 0.0491(4) Uani 1 1 d . . .
H23A H 0.5060 0.1634 1.1406 0.059 Uiso 1 1 calc R . .
H23B H 0.4513 0.2784 1.1225 0.059 Uiso 1 1 calc R . .
H23C H 0.5304 0.3051 1.1331 0.059 Uiso 1 1 calc R . .
C24 C 0.47344(6) 0.22113(12) 1.04062(6) 0.0294(3) Uani 1 1 d . . .
C25 C 0.43806(6) 0.31266(11) 0.99322(6) 0.0288(3) Uani 1 1 d . . .
C26 C 0.42451(8) 0.44218(13) 1.01774(7) 0.0391(3) Uani 1 1 d . . .
H26A H 0.3756 0.4479 1.0118 0.047 Uiso 1 1 calc R . .
H26B H 0.4349 0.5095 0.9913 0.047 Uiso 1 1 calc R . .
H26C H 0.4544 0.4525 1.0659 0.047 Uiso 1 1 calc R . .
C27 C 0.41049(6) 0.29112(12) 0.92051(6) 0.0287(2) Uani 1 1 d . . .
C28 C 0.35838(8) 0.38976(16) 0.87779(7) 0.0462(4) Uani 1 1 d . . .
H28A H 0.3827 0.4698 0.8780 0.055 Uiso 1 1 calc R . .
H28B H 0.3231 0.4043 0.8968 0.055 Uiso 1 1 calc R . .
H28C H 0.3358 0.3587 0.8310 0.055 Uiso 1 1 calc R . .
C29 C 0.39611(6) 0.17607(12) 0.81999(6) 0.0279(2) Uani 1 1 d . . .
C30 C 0.41874(7) 0.24531(12) 0.77588(6) 0.0305(3) Uani 1 1 d . . .
C31 C 0.38857(8) 0.21971(14) 0.70646(7) 0.0379(3) Uani 1 1 d . . .
H31 H 0.4036 0.2659 0.6764 0.046 Uiso 1 1 calc R . .
C32 C 0.33729(8) 0.12879(15) 0.68052(7) 0.0431(3) Uani 1 1 d . . .
H32 H 0.3166 0.1139 0.6329 0.052 Uiso 1 1 calc R . .
C33 C 0.31624(8) 0.05979(15) 0.72389(7) 0.0445(3) Uani 1 1 d . . .
H33 H 0.2812 -0.0034 0.7058 0.053 Uiso 1 1 calc R . .
C34 C 0.34513(7) 0.08057(14) 0.79384(7) 0.0370(3) Uani 1 1 d . . .
C35 C 0.47542(8) 0.34570(13) 0.80141(7) 0.0369(3) Uani 1 1 d . . .
H35 H 0.4876 0.3576 0.8512 0.044 Uiso 1 1 calc R . .
C36 C 0.54096(9) 0.30226(17) 0.79175(9) 0.0534(4) Uani 1 1 d . . .
H36A H 0.5567 0.2206 0.8149 0.064 Uiso 1 1 calc R . .
H36B H 0.5777 0.3661 0.8110 0.064 Uiso 1 1 calc R . .
H36C H 0.5305 0.2923 0.7432 0.064 Uiso 1 1 calc R . .
C37 C 0.45138(10) 0.47434(14) 0.76640(8) 0.0505(4) Uani 1 1 d . . .
H37A H 0.4404 0.4656 0.7177 0.061 Uiso 1 1 calc R . .
H37B H 0.4886 0.5374 0.7859 0.061 Uiso 1 1 calc R . .
H37C H 0.4097 0.5024 0.7732 0.061 Uiso 1 1 calc R . .
C38 C 0.31884(9) 0.00690(19) 0.84030(8) 0.0573(5) Uani 1 1 d . . .
H38 H 0.3565 0.0085 0.8869 0.069 Uiso 1 1 calc R . .
C39 C 0.30325(13) -0.1323(2) 0.81987(11) 0.0882(8) Uani 1 1 d . . .
H39A H 0.2934 -0.1779 0.8552 0.106 Uiso 1 1 calc R . .
H39B H 0.3436 -0.1709 0.8145 0.106 Uiso 1 1 calc R . .
H39C H 0.2627 -0.1375 0.7768 0.106 Uiso 1 1 calc R . .
C40 C 0.25578(13) 0.0731(3) 0.84410(14) 0.0976(9) Uani 1 1 d . . .
H40A H 0.2687 0.1594 0.8622 0.117 Uiso 1 1 calc R . .
H40B H 0.2391 0.0248 0.8740 0.117 Uiso 1 1 calc R . .
H40C H 0.2188 0.0779 0.7985 0.117 Uiso 1 1 calc R . .
C41 C 0.35297(7) -0.02644(14) 1.04183(8) 0.0441(3) Uani 1 1 d . . .
H41A H 0.3495 0.0277 1.0027 0.053 Uiso 1 1 calc R . .
H41B H 0.3577 0.0294 1.0807 0.053 Uiso 1 1 calc R . .
C42 C 0.28908(8) -0.11008(16) 1.02374(10) 0.0531(4) Uani 1 1 d . . .
H42A H 0.2523 -0.0826 0.9802 0.064 Uiso 1 1 calc R . .
H42B H 0.2703 -0.1064 1.0597 0.064 Uiso 1 1 calc R . .
C43 C 0.31389(9) -0.24348(17) 1.01766(10) 0.0577(4) Uani 1 1 d . . .
H43A H 0.3132 -0.2983 1.0551 0.069 Uiso 1 1 calc R . .
H43B H 0.2842 -0.2826 0.9738 0.069 Uiso 1 1 calc R . .
C44 C 0.38664(8) -0.22602(15) 1.02196(9) 0.0493(4) Uani 1 1 d . . .
H44A H 0.4162 -0.2988 1.0458 0.059 Uiso 1 1 calc R . .
H44B H 0.3872 -0.2194 0.9759 0.059 Uiso 1 1 calc R . .
Li1 Li 0.05014(10) 0.48332(19) 0.05905(10) 0.0290(4) Uani 1 1 d . . .
Li2 Li 0.50200(11) -0.06154(19) 1.05467(10) 0.0305(4) Uani 1 1 d . . .

loop_
_atom_site_aniso_label
_atom_site_aniso_U_11
_atom_site_aniso_U_22
_atom_site_aniso_U_33
_atom_site_aniso_U_23
_atom_site_aniso_U_13
_atom_site_aniso_U_12
O1 0.0249(4) 0.0273(4) 0.0315(4) 0.0035(3) 0.0063(3) -0.0016(3)
O2 0.0542(6) 0.0357(5) 0.0409(5) -0.0064(4) 0.0206(5) 0.0030(4)
O3 0.0416(5) 0.0263(4) 0.0263(4) -0.0004(3) 0.0103(4) 0.0012(4)
O4 0.0309(5) 0.0329(5) 0.0510(6) -0.0015(4) 0.0119(4) 0.0002(4)
N1 0.0217(5) 0.0259(5) 0.0257(5) 0.0014(4) 0.0072(4) 0.0004(4)
N2 0.0235(5) 0.0308(5) 0.0236(5) 0.0006(4) 0.0073(4) -0.0015(4)
C1 0.0269(7) 0.0428(8) 0.0531(9) 0.0019(6) 0.0064(6) -0.0078(6)
C2 0.0244(6) 0.0290(6) 0.0271(6) -0.0035(5) 0.0094(5) -0.0045(5)
C3 0.0284(6) 0.0249(6) 0.0289(6) -0.0001(4) 0.0113(5) -0.0044(5)
C4 0.0390(7) 0.0314(7) 0.0454(8) 0.0038(6) 0.0158(6) -0.0084(6)
C5 0.0283(6) 0.0254(6) 0.0252(5) 0.0013(4) 0.0093(5) 0.0010(5)
C6 0.0362(7) 0.0280(6) 0.0488(8) 0.0082(6) 0.0101(6) 0.0027(5)
C7 0.0225(6) 0.0244(5) 0.0348(6) 0.0036(5) 0.0082(5) 0.0014(4)
C8 0.0258(6) 0.0343(6) 0.0348(7) 0.0007(5) 0.0065(5) -0.0026(5)
C9 0.0277(7) 0.0525(9) 0.0415(8) 0.0004(6) 0.0024(6) -0.0051(6)
C10 0.0215(6) 0.0688(11) 0.0587(10) 0.0066(8) 0.0095(6) -0.0055(7)
C11 0.0288(7) 0.0642(10) 0.0519(9) 0.0114(7) 0.0183(6) 0.0015(7)
C12 0.0270(6) 0.0360(7) 0.0394(7) 0.0073(5) 0.0128(5) 0.0030(5)
C13 0.0301(7) 0.0524(8) 0.0302(6) -0.0037(6) 0.0057(5) -0.0055(6)
C14 0.0441(9) 0.0661(11) 0.0494(9) -0.0156(8) 0.0120(7) -0.0005(8)
C15 0.0567(10) 0.0718(12) 0.0394(8) 0.0106(8) 0.0156(7) 0.0026(9)
C16 0.0318(7) 0.0510(8) 0.0367(7) 0.0060(6) 0.0160(6) 0.0051(6)
C17 0.1023(16) 0.0525(11) 0.0534(11) -0.0041(8) 0.0174(11) -0.0118(11)
C18 0.0996(16) 0.0710(12) 0.0444(9) 0.0089(9) 0.0286(10) -0.0200(11)
C19 0.0571(10) 0.0594(10) 0.0443(8) -0.0017(7) 0.0275(7) 0.0052(8)
C20 0.0685(13) 0.122(2) 0.0527(11) -0.0304(12) 0.0268(10) 0.0124(13)
C21 0.0942(18) 0.0896(18) 0.1040(19) -0.0553(15) 0.0333(15) 0.0146(14)
C22 0.0746(13) 0.0377(9) 0.0803(13) -0.0213(8) 0.0229(10) 0.0020(8)
C23 0.0699(11) 0.0462(8) 0.0279(7) -0.0043(6) 0.0155(7) 0.0064(8)
C24 0.0324(6) 0.0292(6) 0.0267(6) -0.0038(5) 0.0119(5) -0.0054(5)
C25 0.0306(6) 0.0266(6) 0.0314(6) -0.0019(5) 0.0146(5) -0.0010(5)
C26 0.0469(8) 0.0324(7) 0.0428(8) -0.0038(6) 0.0227(6) 0.0029(6)
C27 0.0258(6) 0.0318(6) 0.0308(6) 0.0040(5) 0.0134(5) 0.0024(5)
C28 0.0480(8) 0.0564(9) 0.0355(7) 0.0084(6) 0.0177(6) 0.0255(7)
C29 0.0248(6) 0.0321(6) 0.0247(6) 0.0008(5) 0.0071(4) 0.0025(5)
C30 0.0330(6) 0.0306(6) 0.0283(6) -0.0010(5) 0.0123(5) 0.0026(5)
C31 0.0483(8) 0.0395(7) 0.0281(6) 0.0001(5) 0.0171(6) 0.0023(6)
C32 0.0486(8) 0.0496(8) 0.0242(6) -0.0072(6) 0.0065(6) 0.0021(7)
C33 0.0384(8) 0.0497(8) 0.0354(7) -0.0068(6) 0.0033(6) -0.0101(6)
C34 0.0302(6) 0.0448(8) 0.0304(6) 0.0008(5) 0.0055(5) -0.0070(6)
C35 0.0464(8) 0.0351(7) 0.0326(6) -0.0021(5) 0.0192(6) -0.0073(6)
C36 0.0458(9) 0.0541(10) 0.0663(11) -0.0004(8) 0.0283(8) -0.0095(7)
C37 0.0762(11) 0.0339(7) 0.0476(9) -0.0012(6) 0.0309(8) -0.0063(7)
C38 0.0457(9) 0.0791(12) 0.0369(8) 0.0072(8) 0.0047(7) -0.0312(8)
C39 0.0900(16) 0.0844(15) 0.0635(12) 0.0182(11) 0.0009(11) -0.0512(13)
C40 0.0719(15) 0.145(2) 0.0959(17) 0.0148(17) 0.0543(14) -0.0226(15)
C41 0.0366(7) 0.0395(8) 0.0595(9) 0.0033(7) 0.0222(7) 0.0048(6)
C42 0.0343(8) 0.0548(10) 0.0704(11) 0.0090(8) 0.0205(7) 0.0009(7)
C43 0.0484(9) 0.0526(10) 0.0705(11) -0.0068(8) 0.0214(8) -0.0133(8)
C44 0.0421(8) 0.0393(8) 0.0625(10) -0.0101(7) 0.0161(7) -0.0027(6)
Li1 0.0274(10) 0.0265(10) 0.0298(10) 0.0011(8) 0.0074(8) 0.0002(8)
Li2 0.0326(11) 0.0283(10) 0.0285(10) 0.0005(8) 0.0097(8) 0.0002(8)

loop_
_atom_type_symbol
_atom_type_description
_atom_type_scat_dispersion_real
_atom_type_scat_dispersion_imag
_atom_type_scat_source
C C 0.0033 0.0016 'International Tables Vol C Tables 4.2.6.8 and 6.1.1.4'
H H 0.0000 0.0000 'International Tables Vol C Tables 4.2.6.8 and 6.1.1.4'
Li Li -0.0003 0.0001 'International Tables Vol C Tables 4.2.6.8 and 6.1.1.4'
N N 0.0061 0.0033 'International Tables Vol C Tables 4.2.6.8 and 6.1.1.4'
O O 0.0106 0.0060 'International Tables Vol C Tables 4.2.6.8 and 6.1.1.4'

loop_
_geom_angle_atom_site_label_1
_geom_angle_atom_site_label_2
_geom_angle_atom_site_label_3
_geom_angle
_geom_angle_site_symmetry_1
_geom_angle_site_symmetry_3
C2 O1 Li1 126.55(10) . .
C2 O1 Li1 144.06(10) . 3_565
Li1 O1 Li1 87.01(9) . 3_565
C22 O2 C19 108.88(13) . .
C22 O2 Li1 126.98(13) . .
C19 O2 Li1 114.67(11) . .
C24 O3 Li2 126.82(10) . 3_657
C24 O3 Li2 142.05(10) . .
Li2 O3 Li2 89.09(10) 3_657 .
C41 O4 C44 106.89(11) . .
C41 O4 Li2 123.90(10) . .
C44 O4 Li2 109.41(11) . .
C5 N1 C7 120.82(10) . .
C5 N1 Li1 122.98(10) . .
C7 N1 Li1 116.19(9) . .
C27 N2 C29 120.69(10) . .
C27 N2 Li2 122.86(10) . 3_657
C29 N2 Li2 116.45(10) . 3_657
C2 C1 H1A 109.5 . .
C2 C1 H1B 109.5 . .
H1A C1 H1B 109.5 . .
C2 C1 H1C 109.5 . .
H1A C1 H1C 109.5 . .
H1B C1 H1C 109.5 . .
O1 C2 C3 125.50(11) . .
O1 C2 C1 114.17(11) . .
C3 C2 C1 120.32(11) . .
C2 C3 C5 123.73(11) . .
C2 C3 C4 118.81(11) . .
C5 C3 C4 117.33(11) . .
C3 C4 H4A 109.5 . .
C3 C4 H4B 109.5 . .
H4A C4 H4B 109.5 . .
C3 C4 H4C 109.5 . .
H4A C4 H4C 109.5 . .
H4B C4 H4C 109.5 . .
N1 C5 C3 123.55(11) . .
N1 C5 C6 120.44(11) . .
C3 C5 C6 116.01(10) . .
C5 C6 H6A 109.5 . .
C5 C6 H6B 109.5 . .
H6A C6 H6B 109.5 . .
C5 C6 H6C 109.5 . .
H6A C6 H6C 109.5 . .
H6B C6 H6C 109.5 . .
C12 C7 C8 120.30(11) . .
C12 C7 N1 118.52(11) . .
C8 C7 N1 121.00(11) . .
C9 C8 C7 118.31(13) . .
C9 C8 C13 118.90(12) . .
C7 C8 C13 122.79(11) . .
C10 C9 C8 121.64(14) . .
C10 C9 H9 119.2 . .
C8 C9 H9 119.2 . .
C9 C10 C11 119.62(13) . .
C9 C10 H10 120.2 . .
C11 C10 H10 120.2 . .
C10 C11 C12 121.34(14) . .
C10 C11 H11 119.3 . .
C12 C11 H11 119.3 . .
C11 C12 C7 118.78(13) . .
C11 C12 C16 120.09(12) . .
C7 C12 C16 121.07(11) . .
C8 C13 C14 111.00(13) . .
C8 C13 C15 111.73(12) . .
C14 C13 C15 110.82(13) . .
C8 C13 H13 107.7 . .
C14 C13 H13 107.7 . .
C15 C13 H13 107.7 . .
C13 C14 H14A 109.5 . .
C13 C14 H14B 109.5 . .
H14A C14 H14B 109.5 . .
C13 C14 H14C 109.5 . .
H14A C14 H14C 109.5 . .
H14B C14 H14C 109.5 . .
C13 C15 H15A 109.5 . .
C13 C15 H15B 109.5 . .
H15A C15 H15B 109.5 . .
C13 C15 H15C 109.5 . .
H15A C15 H15C 109.5 . .
H15B C15 H15C 109.5 . .
C18 C16 C17 110.06(15) . .
C18 C16 C12 113.40(13) . .
C17 C16 C12 110.46(13) . .
C18 C16 H16 107.6 . .
C17 C16 H16 107.6 . .
C12 C16 H16 107.6 . .
C16 C17 H17A 109.5 . .
C16 C17 H17B 109.5 . .
H17A C17 H17B 109.5 . .
C16 C17 H17C 109.5 . .
H17A C17 H17C 109.5 . .
H17B C17 H17C 109.5 . .
C16 C18 H18A 109.5 . .
C16 C18 H18B 109.5 . .
H18A C18 H18B 109.5 . .
C16 C18 H18C 109.5 . .
H18A C18 H18C 109.5 . .
H18B C18 H18C 109.5 . .
O2 C19 C20 105.43(16) . .
O2 C19 H19A 110.7 . .
C20 C19 H19A 110.7 . .
O2 C19 H19B 110.7 . .
C20 C19 H19B 110.7 . .
H19A C19 H19B 108.8 . .
C19 C20 C21 102.65(17) . .
C19 C20 H20A 111.2 . .
C21 C20 H20A 111.2 . .
C19 C20 H20B 111.2 . .
C21 C20 H20B 111.2 . .
H20A C20 H20B 109.1 . .
C22 C21 C20 105.74(16) . .
C22 C21 H21A 110.6 . .
C20 C21 H21A 110.6 . .
C22 C21 H21B 110.6 . .
C20 C21 H21B 110.6 . .
H21A C21 H21B 108.7 . .
O2 C22 C21 107.17(18) . .
O2 C22 H22A 110.3 . .
C21 C22 H22A 110.3 . .
O2 C22 H22B 110.3 . .
C21 C22 H22B 110.3 . .
H22A C22 H22B 108.5 . .
C24 C23 H23A 109.5 . .
C24 C23 H23B 109.5 . .
H23A C23 H23B 109.5 . .
C24 C23 H23C 109.5 . .
H23A C23 H23C 109.5 . .
H23B C23 H23C 109.5 . .
O3 C24 C25 125.44(11) . .
O3 C24 C23 113.98(11) . .
C25 C24 C23 120.57(12) . .
C24 C25 C27 123.58(11) . .
C24 C25 C26 119.07(11) . .
C27 C25 C26 117.31(11) . .
C25 C26 H26A 109.5 . .
C25 C26 H26B 109.5 . .
H26A C26 H26B 109.5 . .
C25 C26 H26C 109.5 . .
H26A C26 H26C 109.5 . .
H26B C26 H26C 109.5 . .
N2 C27 C25 123.76(11) . .
N2 C27 C28 120.75(11) . .
C25 C27 C28 115.48(11) . .
C27 C28 H28A 109.5 . .
C27 C28 H28B 109.5 . .
H28A C28 H28B 109.5 . .
C27 C28 H28C 109.5 . .
H28A C28 H28C 109.5 . .
H28B C28 H28C 109.5 . .
C34 C29 C30 119.94(11) . .
C34 C29 N2 118.43(11) . .
C30 C29 N2 121.47(11) . .
C31 C30 C29 118.85(12) . .
C31 C30 C35 118.86(12) . .
C29 C30 C35 122.29(11) . .
C32 C31 C30 121.33(13) . .
C32 C31 H31 119.3 . .
C30 C31 H31 119.3 . .
C33 C32 C31 119.62(12) . .
C33 C32 H32 120.2 . .
C31 C32 H32 120.2 . .
C32 C33 C34 121.46(13) . .
C32 C33 H33 119.3 . .
C34 C33 H33 119.3 . .
C33 C34 C29 118.76(12) . .
C33 C34 C38 120.39(13) . .
C29 C34 C38 120.75(12) . .
C30 C35 C36 110.86(12) . .
C30 C35 C37 112.06(12) . .
C36 C35 C37 109.70(12) . .
C30 C35 H35 108.0 . .
C36 C35 H35 108.0 . .
C37 C35 H35 108.0 . .
C35 C36 H36A 109.5 . .
C35 C36 H36B 109.5 . .
H36A C36 H36B 109.5 . .
C35 C36 H36C 109.5 . .
H36A C36 H36C 109.5 . .
H36B C36 H36C 109.5 . .
C35 C37 H37A 109.5 . .
C35 C37 H37B 109.5 . .
H37A C37 H37B 109.5 . .
C35 C37 H37C 109.5 . .
H37A C37 H37C 109.5 . .
H37B C37 H37C 109.5 . .
C40 C38 C34 110.01(16) . .
C40 C38 C39 111.21(18) . .
C34 C38 C39 113.08(16) . .
C40 C38 H38 107.4 . .
C34 C38 H38 107.4 . .
C39 C38 H38 107.4 . .
C38 C39 H39A 109.5 . .
C38 C39 H39B 109.5 . .
H39A C39 H39B 109.5 . .
C38 C39 H39C 109.5 . .
H39A C39 H39C 109.5 . .
H39B C39 H39C 109.5 . .
C38 C40 H40A 109.5 . .
C38 C40 H40B 109.5 . .
H40A C40 H40B 109.5 . .
C38 C40 H40C 109.5 . .
H40A C40 H40C 109.5 . .
H40B C40 H40C 109.5 . .
O4 C41 C42 106.63(12) . .
O4 C41 H41A 110.4 . .
C42 C41 H41A 110.4 . .
O4 C41 H41B 110.4 . .
C42 C41 H41B 110.4 . .
H41A C41 H41B 108.6 . .
C41 C42 C43 105.18(13) . .
C41 C42 H42A 110.7 . .
C43 C42 H42A 110.7 . .
C41 C42 H42B 110.7 . .
C43 C42 H42B 110.7 . .
H42A C42 H42B 108.8 . .
C44 C43 C42 104.68(13) . .
C44 C43 H43A 110.8 . .
C42 C43 H43A 110.8 . .
C44 C43 H43B 110.8 . .
C42 C43 H43B 110.8 . .
H43A C43 H43B 108.9 . .
O4 C44 C43 105.97(13) . .
O4 C44 H44A 110.5 . .
C43 C44 H44A 110.5 . .
O4 C44 H44B 110.5 . .
C43 C44 H44B 110.5 . .
H44A C44 H44B 108.7 . .
O1 Li1 O1 92.99(9) . 3_565
O1 Li1 O2 108.44(11) . .
O1 Li1 O2 106.15(11) 3_565 .
O1 Li1 N1 92.32(9) . .
O1 Li1 N1 141.02(12) 3_565 .
O2 Li1 N1 108.62(10) . .
O1 Li1 Li1 47.15(7) . 3_565
O1 Li1 Li1 45.84(7) 3_565 3_565
O2 Li1 Li1 115.56(13) . 3_565
N1 Li1 Li1 126.85(13) . 3_565
O3 Li2 O3 90.91(10) 3_657 .
O3 Li2 O4 112.01(11) 3_657 .
O3 Li2 O4 106.01(11) . .
O3 Li2 N2 92.24(10) 3_657 3_657
O3 Li2 N2 142.77(12) . 3_657
O4 Li2 N2 107.05(10) . 3_657
O3 Li2 Li2 45.92(7) 3_657 3_657
O3 Li2 Li2 44.99(7) . 3_657
O4 Li2 Li2 117.60(13) . 3_657
N2 Li2 Li2 126.85(14) 3_657 3_657

loop_
_geom_bond_atom_site_label_1
_geom_bond_atom_site_label_2
_geom_bond_distance
_geom_bond_site_symmetry_2
O1 C2 1.2836(15) .
O1 Li1 1.867(2) .
O1 Li1 1.908(2) 3_565
O2 C22 1.4264(19) .
O2 C19 1.4362(19) .
O2 Li1 1.963(2) .
O3 C24 1.2858(15) .
O3 Li2 1.868(2) 3_657
O3 Li2 1.898(2) .
O4 C41 1.4283(17) .
O4 C44 1.4354(18) .
O4 Li2 1.995(2) .
N1 C5 1.3068(15) .
N1 C7 1.4337(15) .
N1 Li1 2.024(2) .
N2 C27 1.3072(16) .
N2 C29 1.4297(15) .
N2 Li2 2.021(2) 3_657
C1 C2 1.5211(17) .
C1 H1A 0.9800 .
C1 H1B 0.9800 .
C1 H1C 0.9800 .
C2 C3 1.3881(17) .
C3 C5 1.4503(17) .
C3 C4 1.5248(17) .
C4 H4A 0.9800 .
C4 H4B 0.9800 .
C4 H4C 0.9800 .
C5 C6 1.5178(17) .
C6 H6A 0.9800 .
C6 H6B 0.9800 .
C6 H6C 0.9800 .
C7 C12 1.4070(18) .
C7 C8 1.4079(18) .
C8 C9 1.3985(19) .
C8 C13 1.5169(19) .
C9 C10 1.375(2) .
C9 H9 0.9500 .
C10 C11 1.377(2) .
C10 H10 0.9500 .
C11 C12 1.3942(19) .
C11 H11 0.9500 .
C12 C16 1.5167(19) .
C13 C14 1.524(2) .
C13 C15 1.533(2) .
C13 H13 1.0000 .
C14 H14A 0.9800 .
C14 H14B 0.9800 .
C14 H14C 0.9800 .
C15 H15A 0.9800 .
C15 H15B 0.9800 .
C15 H15C 0.9800 .
C16 C18 1.508(2) .
C16 C17 1.510(2) .
C16 H16 1.0000 .
C17 H17A 0.9800 .
C17 H17B 0.9800 .
C17 H17C 0.9800 .
C18 H18A 0.9800 .
C18 H18B 0.9800 .
C18 H18C 0.9800 .
C19 C20 1.501(2) .
C19 H19A 0.9900 .
C19 H19B 0.9900 .
C20 C21 1.513(4) .
C20 H20A 0.9900 .
C20 H20B 0.9900 .
C21 C22 1.495(3) .
C21 H21A 0.9900 .
C21 H21B 0.9900 .
C22 H22A 0.9900 .
C22 H22B 0.9900 .
C23 C24 1.5204(18) .
C23 H23A 0.9800 .
C23 H23B 0.9800 .
C23 H23C 0.9800 .
C24 C25 1.3824(17) .
C25 C27 1.4492(17) .
C25 C26 1.5221(17) .
C26 H26A 0.9800 .
C26 H26B 0.9800 .
C26 H26C 0.9800 .
C27 C28 1.5210(18) .
C28 H28A 0.9800 .
C28 H28B 0.9800 .
C28 H28C 0.9800 .
C29 C34 1.4085(18) .
C29 C30 1.4087(17) .
C30 C31 1.3937(18) .
C30 C35 1.5172(19) .
C31 C32 1.378(2) .
C31 H31 0.9500 .
C32 C33 1.375(2) .
C32 H32 0.9500 .
C33 C34 1.3942(19) .
C33 H33 0.9500 .
C34 C38 1.519(2) .
C35 C36 1.528(2) .
C35 C37 1.530(2) .
C35 H35 1.0000 .
C36 H36A 0.9800 .
C36 H36B 0.9800 .
C36 H36C 0.9800 .
C37 H37A 0.9800 .
C37 H37B 0.9800 .
C37 H37C 0.9800 .
C38 C40 1.517(3) .
C38 C39 1.523(3) .
C38 H38 1.0000 .
C39 H39A 0.9800 .
C39 H39B 0.9800 .
C39 H39C 0.9800 .
C40 H40A 0.9800 .
C40 H40B 0.9800 .
C40 H40C 0.9800 .
C41 C42 1.514(2) .
C41 H41A 0.9900 .
C41 H41B 0.9900 .
C42 C43 1.515(3) .
C42 H42A 0.9900 .
C42 H42B 0.9900 .
C43 C44 1.494(2) .
C43 H43A 0.9900 .
C43 H43B 0.9900 .
C44 H44A 0.9900 .
C44 H44B 0.9900 .
Li1 O1 1.908(2) 3_565
Li1 Li1 2.599(4) 3_565
Li2 O3 1.868(2) 3_657
Li2 N2 2.021(2) 3_657
Li2 Li2 2.642(4) 3_657

loop_
_geom_torsion_atom_site_label_1
_geom_torsion_atom_site_label_2
_geom_torsion_atom_site_label_3
_geom_torsion_atom_site_label_4
_geom_torsion
_geom_torsion_site_symmetry_1
_geom_torsion_site_symmetry_2
_geom_torsion_site_symmetry_3
_geom_torsion_site_symmetry_4
Li1 O1 C2 C3 -17.70(19) . . . .
Li1 O1 C2 C3 138.06(16) 3_565 . . .
Li1 O1 C2 C1 163.20(12) . . . .
Li1 O1 C2 C1 -41.0(2) 3_565 . . .
O1 C2 C3 C5 -5.47(19) . . . .
C1 C2 C3 C5 173.59(12) . . . .
O1 C2 C3 C4 178.81(12) . . . .
C1 C2 C3 C4 -2.14(18) . . . .
C7 N1 C5 C3 -178.21(11) . . . .
Li1 N1 C5 C3 2.97(18) . . . .
C7 N1 C5 C6 1.48(17) . . . .
Li1 N1 C5 C6 -177.34(11) . . . .
C2 C3 C5 N1 12.41(19) . . . .
C4 C3 C5 N1 -171.80(12) . . . .
C2 C3 C5 C6 -167.29(12) . . . .
C4 C3 C5 C6 8.50(16) . . . .
C5 N1 C7 C12 102.53(14) . . . .
Li1 N1 C7 C12 -78.56(14) . . . .
C5 N1 C7 C8 -82.26(15) . . . .
Li1 N1 C7 C8 96.64(13) . . . .
C12 C7 C8 C9 0.44(19) . . . .
N1 C7 C8 C9 -174.68(12) . . . .
C12 C7 C8 C13 -179.93(12) . . . .
N1 C7 C8 C13 4.95(19) . . . .
C7 C8 C9 C10 -0.6(2) . . . .
C13 C8 C9 C10 179.71(15) . . . .
C8 C9 C10 C11 0.1(3) . . . .
C9 C10 C11 C12 0.6(3) . . . .
C10 C11 C12 C7 -0.8(2) . . . .
C10 C11 C12 C16 -178.07(15) . . . .
C8 C7 C12 C11 0.27(19) . . . .
N1 C7 C12 C11 175.50(12) . . . .
C8 C7 C12 C16 177.50(12) . . . .
N1 C7 C12 C16 -7.26(18) . . . .
C9 C8 C13 C14 70.42(17) . . . .
C7 C8 C13 C14 -109.21(14) . . . .
C9 C8 C13 C15 -53.83(18) . . . .
C7 C8 C13 C15 126.54(14) . . . .
C11 C12 C16 C18 -39.5(2) . . . .
C7 C12 C16 C18 143.32(15) . . . .
C11 C12 C16 C17 84.60(18) . . . .
C7 C12 C16 C17 -92.60(17) . . . .
C22 O2 C19 C20 -28.26(19) . . . .
Li1 O2 C19 C20 -177.19(13) . . . .
O2 C19 C20 C21 31.9(2) . . . .
C19 C20 C21 C22 -24.3(2) . . . .
C19 O2 C22 C21 12.4(2) . . . .
Li1 O2 C22 C21 156.46(16) . . . .
C20 C21 C22 O2 8.2(2) . . . .
Li2 O3 C24 C25 15.7(2) 3_657 . . .
Li2 O3 C24 C25 -142.37(15) . . . .
Li2 O3 C24 C23 -165.25(13) 3_657 . . .
Li2 O3 C24 C23 36.7(2) . . . .
O3 C24 C25 C27 7.6(2) . . . .
C23 C24 C25 C27 -171.34(13) . . . .
O3 C24 C25 C26 -174.65(12) . . . .
C23 C24 C25 C26 6.36(19) . . . .
C29 N2 C27 C25 177.72(11) . . . .
Li2 N2 C27 C25 -2.65(18) 3_657 . . .
C29 N2 C27 C28 -1.28(18) . . . .
Li2 N2 C27 C28 178.36(12) 3_657 . . .
C24 C25 C27 N2 -13.71(19) . . . .
C26 C25 C27 N2 168.55(12) . . . .
C24 C25 C27 C28 165.34(13) . . . .
C26 C25 C27 C28 -12.40(17) . . . .
C27 N2 C29 C34 -105.39(14) . . . .
Li2 N2 C29 C34 74.95(14) 3_657 . . .
C27 N2 C29 C30 79.21(15) . . . .
Li2 N2 C29 C30 -100.45(14) 3_657 . . .
C34 C29 C30 C31 1.64(18) . . . .
N2 C29 C30 C31 176.97(11) . . . .
C34 C29 C30 C35 -177.62(12) . . . .
N2 C29 C30 C35 -2.29(18) . . . .
C29 C30 C31 C32 0.2(2) . . . .
C35 C30 C31 C32 179.46(13) . . . .
C30 C31 C32 C33 -1.3(2) . . . .
C31 C32 C33 C34 0.7(2) . . . .
C32 C33 C34 C29 1.1(2) . . . .
C32 C33 C34 C38 177.46(16) . . . .
C30 C29 C34 C33 -2.2(2) . . . .
N2 C29 C34 C33 -177.72(12) . . . .
C30 C29 C34 C38 -178.61(14) . . . .
N2 C29 C34 C38 5.9(2) . . . .
C31 C30 C35 C36 -67.29(17) . . . .
C29 C30 C35 C36 111.98(14) . . . .
C31 C30 C35 C37 55.66(16) . . . .
C29 C30 C35 C37 -125.08(13) . . . .
C33 C34 C38 C40 -85.3(2) . . . .
C29 C34 C38 C40 90.98(19) . . . .
C33 C34 C38 C39 39.7(2) . . . .
C29 C34 C38 C39 -144.01(16) . . . .
C44 O4 C41 C42 28.38(16) . . . .
Li2 O4 C41 C42 156.87(13) . . . .
O4 C41 C42 C43 -11.73(18) . . . .
C41 C42 C43 C44 -8.33(19) . . . .
C41 O4 C44 C43 -34.01(17) . . . .
Li2 O4 C44 C43 -170.47(13) . . . .
C42 C43 C44 O4 25.54(19) . . . .
C2 O1 Li1 O1 166.03(12) . . . 3_565
Li1 O1 Li1 O1 0.0 3_565 . . 3_565
C2 O1 Li1 O2 -85.84(14) . . . .
Li1 O1 Li1 O2 108.13(13) 3_565 . . .
C2 O1 Li1 N1 24.67(14) . . . .
Li1 O1 Li1 N1 -141.37(13) 3_565 . . .
C2 O1 Li1 Li1 166.03(12) . . . 3_565
C22 O2 Li1 O1 -108.32(16) . . . .
C19 O2 Li1 O1 34.00(15) . . . .
C22 O2 Li1 O1 -9.47(19) . . . 3_565
C19 O2 Li1 O1 132.86(12) . . . 3_565
C22 O2 Li1 N1 152.63(14) . . . .
C19 O2 Li1 N1 -65.04(14) . . . .
C22 O2 Li1 Li1 -57.8(2) . . . 3_565
C19 O2 Li1 Li1 84.57(17) . . . 3_565
C5 N1 Li1 O1 -17.16(14) . . . .
C7 N1 Li1 O1 163.96(9) . . . .
C5 N1 Li1 O1 -114.81(18) . . . 3_565
C7 N1 Li1 O1 66.3(2) . . . 3_565
C5 N1 Li1 O2 93.18(13) . . . .
C7 N1 Li1 O2 -85.70(12) . . . .
C5 N1 Li1 Li1 -52.1(2) . . . 3_565
C7 N1 Li1 Li1 129.07(16) . . . 3_565
C24 O3 Li2 O3 162.61(16) . . . 3_657
Li2 O3 Li2 O3 0.0 3_657 . . 3_657
C24 O3 Li2 O4 49.4(2) . . . .
Li2 O3 Li2 O4 -113.24(13) 3_657 . . .
C24 O3 Li2 N2 -102.5(2) . . . 3_657
Li2 O3 Li2 N2 94.9(2) 3_657 . . 3_657
C24 O3 Li2 Li2 162.61(16) . . . 3_657
C41 O4 Li2 O3 -95.62(15) . . . 3_657
C44 O4 Li2 O3 31.81(15) . . . 3_657
C41 O4 Li2 O3 2.07(17) . . . .
C44 O4 Li2 O3 129.50(12) . . . .
C41 O4 Li2 N2 164.71(11) . . . 3_657
C44 O4 Li2 N2 -67.86(13) . . . 3_657
C41 O4 Li2 Li2 -45.1(2) . . . 3_657
C44 O4 Li2 Li2 82.37(17) . . . 3_657
